data_4307569
loop_
_publ_author_name
'Wen Zhang'
'Fei Zhao'
'Tao Liu'
'Mei Yuan'
'Zhe-Ming Wang'
'Song Gao'

_publ_section_title
;
Spin Crossover in a Series of Iron(II) Complexes of
2-(2-Alkyl-2H-tetrazol-5-yl)-1,10-phenanthroline: Effects of Alkyl Side
Chain, Solvent, and Anion
;
_journal_name_full 'Inorganic Chemistry'
_journal_page_first 2541
_journal_page_last 2555
_journal_paper_doi 10.1021/ic062062h
_journal_volume 46
_journal_year 2007
_chemical_formula_sum 'C29 H24 Cl2 Fe N12 O9'
_chemical_formula_weight 811.35
_chemical_name_systematic
; 
 ? 
;
_space_group_IT_number 13
_symmetry_cell_setting monoclinic
_symmetry_space_group_name_Hall '-P 2yc'
_symmetry_space_group_name_H-M 'P 1 2/c 1'
_atom_sites_solution_hydrogens geom
_atom_sites_solution_primary direct
_atom_sites_solution_secondary difmap
_audit_creation_method SHELXL-97
_cell_angle_alpha 90.00
_cell_angle_beta 113.8565(9)
_cell_angle_gamma 90.00
_cell_formula_units_Z 4
_cell_length_a 19.7302(4)
_cell_length_b 10.9490(2)
_cell_length_c 17.1696(3)
_cell_measurement_reflns_used 30508
_cell_measurement_temperature 293(2)
_cell_measurement_theta_max 27.485
_cell_measurement_theta_min 3.395
_cell_volume 3392.18(11)
_computing_cell_refinement 'HKL Scalepack (Otwinowski & Minor, 1997)'
_computing_data_collection 'KappaCCD (Nonius B. V., 1998)'
_computing_data_reduction 'HKL Denzo (Otwinowski & Minor, 1997) & maXus (Mackay et al., 1998)'
_computing_molecular_graphics 'Bruker SHELXTL V5.1 (Sheldrick, 1998)'
_computing_publication_material 'SHELXL-97 (Sheldrick, 1997)'
_computing_structure_refinement 'SHELXL-97 (Sheldrick, 1997)'
_computing_structure_solution 'SHELXS-97 (Sheldrick, 1990)'
_diffrn_ambient_temperature 293(2)
_diffrn_detector_area_resol_mean 0.76
_diffrn_measured_fraction_theta_full 0.974
_diffrn_measured_fraction_theta_max 0.974
_diffrn_measurement_device_type 'NONIUS KappaCCD'
_diffrn_measurement_method CCD
_diffrn_radiation_monochromator graphite
_diffrn_radiation_source 'fine-focus sealed tube'
_diffrn_radiation_type MoK\a
_diffrn_radiation_wavelength 0.71073
_diffrn_reflns_av_R_equivalents 0.0923
_diffrn_reflns_av_sigmaI/netI 0.0936
_diffrn_reflns_limit_h_max 25
_diffrn_reflns_limit_h_min -25
_diffrn_reflns_limit_k_max 13
_diffrn_reflns_limit_k_min -13
_diffrn_reflns_limit_l_max 22
_diffrn_reflns_limit_l_min -22
_diffrn_reflns_number 50800
_diffrn_reflns_theta_full 27.49
_diffrn_reflns_theta_max 27.49
_diffrn_reflns_theta_min 3.72
_exptl_absorpt_coefficient_mu 0.675
_exptl_absorpt_correction_T_max 0.864
_exptl_absorpt_correction_T_min 0.743
_exptl_absorpt_correction_type empirical
_exptl_absorpt_process_details '(Blessing, 1995, 1997)'
_exptl_crystal_colour red
_exptl_crystal_density_diffrn 1.604
_exptl_crystal_density_method 'not measured'
_exptl_crystal_description block
_exptl_crystal_F_000 1668
_exptl_crystal_size_max 0.35
_exptl_crystal_size_mid 0.25
_exptl_crystal_size_min 0.25
_refine_diff_density_max 0.509
_refine_diff_density_min -0.461
_refine_diff_density_rms 0.067
_refine_ls_extinction_method none
_refine_ls_goodness_of_fit_ref 1.010
_refine_ls_hydrogen_treatment mixed
_refine_ls_matrix_type full
_refine_ls_number_parameters 527
_refine_ls_number_reflns 7600
_refine_ls_number_restraints 44
_refine_ls_restrained_S_all 1.018
_refine_ls_R_factor_all 0.1395
_refine_ls_R_factor_gt 0.0603
_refine_ls_shift/su_max 0.004
_refine_ls_shift/su_mean 0.000
_refine_ls_structure_factor_coef Fsqd
_refine_ls_weighting_details 'calc w=1/[\s^2^(Fo^2^)+(0.0885P)^2^+1.3761P] where P=(Fo^2^+2Fc^2^)/3'
_refine_ls_weighting_scheme calc
_refine_ls_wR_factor_gt 0.1539
_refine_ls_wR_factor_ref 0.1796
_reflns_number_gt 4019
_reflns_number_total 7600
_reflns_threshold_expression >2sigma(I)
_cod_data_source_file ic062062hsi20061026_105250_04.cif
_cod_data_source_block 1a
_cod_depositor_comments
;
The following automatic conversions were performed:
'_symmetry_cell_setting' value 'Monoclinic' changed to 'monoclinic'
according to '/home/saulius/struct/CIF-dictionaries/cif_core.dic'
dictionary named 'cif_core.dic' version 2.4.1 from 2010-06-29.

Automatic conversion script
Id: cif_fix_enum 1527 2010-12-29 10:47:43Z saulius 
;
_cod_database_code 4307569

loop_
_symmetry_equiv_pos_as_xyz
'x, y, z'
'-x, y, -z+1/2'
'-x, -y, -z'
'x, -y, z-1/2'

loop_
_atom_site_label
_atom_site_type_symbol
_atom_site_fract_x
_atom_site_fract_y
_atom_site_fract_z
_atom_site_U_iso_or_equiv
_atom_site_adp_type
_atom_site_occupancy
_atom_site_symmetry_multiplicity
_atom_site_calc_flag
_atom_site_refinement_flags
_atom_site_disorder_assembly
_atom_site_disorder_group
Fe1 Fe 0.5000 0.07108(7) 0.2500 0.0357(2) Uani 1 2 d S . .
Fe2 Fe 0.0000 0.45699(7) -0.2500 0.0348(2) Uani 1 2 d S . .
N1 N 0.43461(17) 0.1991(3) 0.17249(19) 0.0412(8) Uani 1 1 d . . .
N2 N 0.54122(17) 0.0730(3) 0.16660(18) 0.0373(7) Uani 1 1 d . . .
N3 N 0.57835(17) -0.0566(3) 0.29470(18) 0.0381(8) Uani 1 1 d . . .
N4 N 0.60539(19) -0.1331(3) 0.35954(19) 0.0461(8) Uani 1 1 d . . .
N5 N 0.66885(19) -0.1598(3) 0.2787(2) 0.0503(9) Uani 1 1 d . . .
N6 N 0.6586(2) -0.1913(3) 0.3476(2) 0.0524(9) Uani 1 1 d . . .
N7 N 0.06781(17) 0.3299(3) -0.26269(19) 0.0396(8) Uani 1 1 d . . .
N8 N -0.03947(17) 0.4499(3) -0.37146(18) 0.0373(7) Uani 1 1 d . . .
N9 N -0.07796(17) 0.5867(3) -0.28273(19) 0.0393(8) Uani 1 1 d . . .
N10 N -0.10082(19) 0.6728(3) -0.2451(2) 0.0488(9) Uani 1 1 d . . .
N11 N -0.1514(2) 0.7329(3) -0.3087(2) 0.0566(10) Uani 1 1 d . . .
N12 N -0.1629(2) 0.6941(3) -0.3859(2) 0.0537(9) Uani 1 1 d . . .
C1 C 0.3781(2) 0.2622(4) 0.1745(3) 0.0512(11) Uani 1 1 d . . .
H1 H 0.3640 0.2491 0.2194 0.061 Uiso 1 1 calc R . .
C2 C 0.3386(3) 0.3477(4) 0.1120(3) 0.0639(13) Uani 1 1 d . . .
H2 H 0.2993 0.3899 0.1164 0.077 Uiso 1 1 calc R . .
C3 C 0.3568(3) 0.3698(4) 0.0449(3) 0.0645(13) Uani 1 1 d . . .
H3 H 0.3300 0.4259 0.0031 0.077 Uiso 1 1 calc R . .
C4 C 0.4172(3) 0.3061(4) 0.0399(3) 0.0550(11) Uani 1 1 d . . .
C5 C 0.4430(3) 0.3174(5) -0.0263(3) 0.0763(16) Uani 1 1 d . . .
H5 H 0.4193 0.3720 -0.0705 0.092 Uiso 1 1 calc R . .
C6 C 0.5006(3) 0.2515(5) -0.0272(3) 0.0722(15) Uani 1 1 d . . .
H6 H 0.5165 0.2639 -0.0707 0.087 Uiso 1 1 calc R . .
C7 C 0.5374(2) 0.1635(4) 0.0372(2) 0.0524(11) Uani 1 1 d . . .
C8 C 0.5961(3) 0.0859(4) 0.0434(3) 0.0586(12) Uani 1 1 d . . .
H8 H 0.6150 0.0895 0.0019 0.070 Uiso 1 1 calc R . .
C9 C 0.6257(2) 0.0056(4) 0.1088(3) 0.0529(11) Uani 1 1 d . . .
H9 H 0.6646 -0.0453 0.1124 0.064 Uiso 1 1 calc R . .
C10 C 0.5967(2) 0.0009(4) 0.1705(2) 0.0396(9) Uani 1 1 d . . .
C12 C 0.4526(2) 0.2226(4) 0.1044(2) 0.0449(10) Uani 1 1 d . . .
C11 C 0.5119(2) 0.1527(4) 0.1019(2) 0.0415(10) Uani 1 1 d . . .
C13 C 0.6178(2) -0.0759(4) 0.2464(2) 0.0402(9) Uani 1 1 d . . .
C14 C 0.7048(3) -0.2825(5) 0.4081(3) 0.0881(18) Uani 1 1 d . . .
H14A H 0.7401 -0.3150 0.3882 0.132 Uiso 1 1 calc R . .
H14B H 0.6740 -0.3473 0.4131 0.132 Uiso 1 1 calc R . .
H14C H 0.7306 -0.2449 0.4627 0.132 Uiso 1 1 calc R . .
C15 C 0.1268(2) 0.2728(4) -0.2057(3) 0.0474(10) Uani 1 1 d . . .
H15 H 0.1413 0.2906 -0.1482 0.057 Uiso 1 1 calc R . .
C16 C 0.1670(3) 0.1877(4) -0.2294(3) 0.0613(12) Uani 1 1 d . . .
H16 H 0.2082 0.1512 -0.1875 0.074 Uiso 1 1 calc R . .
C17 C 0.1479(2) 0.1563(4) -0.3119(3) 0.0577(12) Uani 1 1 d . . .
H17 H 0.1750 0.0982 -0.3267 0.069 Uiso 1 1 calc R . .
C18 C 0.0864(2) 0.2135(4) -0.3743(3) 0.0496(11) Uani 1 1 d . . .
C19 C 0.0575(3) 0.1903(4) -0.4650(3) 0.0623(13) Uani 1 1 d . . .
H19 H 0.0804 0.1316 -0.4852 0.075 Uiso 1 1 calc R . .
C20 C -0.0013(3) 0.2509(4) -0.5209(3) 0.0586(12) Uani 1 1 d . . .
H20 H -0.0182 0.2326 -0.5786 0.070 Uiso 1 1 calc R . .
C21 C -0.0388(2) 0.3430(4) -0.4940(2) 0.0457(10) Uani 1 1 d . . .
C22 C -0.0989(2) 0.4142(4) -0.5457(3) 0.0534(11) Uani 1 1 d . . .
H22 H -0.1192 0.4027 -0.6044 0.064 Uiso 1 1 calc R . .
C23 C -0.1282(2) 0.5015(4) -0.5105(2) 0.0525(11) Uani 1 1 d . . .
H23 H -0.1684 0.5487 -0.5449 0.063 Uiso 1 1 calc R . .
C24 C -0.0967(2) 0.5183(4) -0.4221(2) 0.0407(9) Uani 1 1 d . . .
C26 C 0.0494(2) 0.2999(3) -0.3465(2) 0.0384(9) Uani 1 1 d . . .
C25 C -0.0113(2) 0.3643(4) -0.4065(2) 0.0401(9) Uani 1 1 d . . .
C27 C -0.1159(2) 0.6016(4) -0.3678(2) 0.0414(9) Uani 1 1 d . . .
C28 C -0.1906(3) 0.8378(5) -0.2933(4) 0.0890(18) Uani 1 1 d . . .
H28A H -0.2251 0.8696 -0.3467 0.134 Uiso 1 1 calc R . .
H28B H -0.1555 0.9000 -0.2633 0.134 Uiso 1 1 calc R . .
H28C H -0.2169 0.8122 -0.2597 0.134 Uiso 1 1 calc R . .
C30 C -0.4594(8) 0.3571(12) -0.2641(10) 0.101(4) Uani 0.50 1 d P . .
C29 C 0.9654(11) -0.0916(16) 0.6772(11) 0.131(6) Uani 0.50 1 d P . .
Cl1 Cl 0.78841(8) 0.06936(13) 0.48791(9) 0.0720(4) Uani 1 1 d . . .
O1 O 0.8373(6) -0.0147(10) 0.5339(6) 0.305(7) Uani 1 1 d . . .
O2 O 0.8193(4) 0.1827(7) 0.5078(4) 0.203(3) Uani 1 1 d . . .
O3 O 0.7296(3) 0.0784(7) 0.5103(4) 0.183(3) Uani 1 1 d . . .
O4 O 0.7676(4) 0.0559(6) 0.4017(3) 0.172(3) Uani 1 1 d . . .
Cl2 Cl -0.28744(9) 0.52096(17) -0.29115(10) 0.0893(5) Uani 0.678(15) 1 d PD A 1
O5 O -0.3391(6) 0.4389(11) -0.2810(7) 0.134(4) Uani 0.678(15) 1 d PD A 1
O6 O -0.2596(7) 0.4637(13) -0.3455(6) 0.144(5) Uani 0.678(15) 1 d PD A 1
O7 O -0.3287(9) 0.6226(11) -0.3348(10) 0.236(8) Uani 0.678(15) 1 d PD A 1
O8 O -0.2351(6) 0.550(2) -0.2160(6) 0.264(12) Uani 0.678(15) 1 d PD A 1
Cl2' Cl -0.28744(9) 0.52096(17) -0.29115(10) 0.0893(5) Uani 0.322(15) 1 d PD A 2
O5' O -0.3576(7) 0.5002(19) -0.3027(11) 0.089(6) Uani 0.322(15) 1 d PDU A 2
O6' O -0.2693(9) 0.6402(10) -0.2602(11) 0.084(6) Uani 0.322(15) 1 d PDU A 2
O7' O -0.2355(11) 0.4494(15) -0.2174(12) 0.139(9) Uani 0.322(15) 1 d PDU A 2
O8' O -0.2690(12) 0.507(2) -0.3583(11) 0.097(7) Uani 0.322(15) 1 d PDU A 2
O10 O -0.5000 0.4313(13) -0.2500 0.245(6) Uani 1 2 d S . .
O9 O 1.0000 -0.0279(14) 0.7500 0.342(12) Uani 1 2 d S . .

loop_
_atom_site_aniso_label
_atom_site_aniso_U_11
_atom_site_aniso_U_22
_atom_site_aniso_U_33
_atom_site_aniso_U_23
_atom_site_aniso_U_13
_atom_site_aniso_U_12
Fe1 0.0357(5) 0.0444(5) 0.0300(4) 0.000 0.0163(3) 0.000
Fe2 0.0321(4) 0.0403(5) 0.0281(4) 0.000 0.0083(3) 0.000
N1 0.0392(19) 0.044(2) 0.0404(18) -0.0014(15) 0.0160(15) 0.0033(16)
N2 0.0358(18) 0.046(2) 0.0292(16) 0.0015(14) 0.0126(14) 0.0003(16)
N3 0.0376(18) 0.047(2) 0.0304(16) -0.0008(15) 0.0145(14) -0.0006(15)
N4 0.050(2) 0.052(2) 0.0354(18) 0.0051(16) 0.0159(16) 0.0058(18)
N5 0.046(2) 0.058(2) 0.047(2) 0.0046(17) 0.0194(17) 0.0155(19)
N6 0.054(2) 0.060(2) 0.0406(19) 0.0086(17) 0.0172(17) 0.0165(19)
N7 0.0337(18) 0.042(2) 0.0402(18) 0.0042(15) 0.0116(15) -0.0001(15)
N8 0.0340(18) 0.044(2) 0.0320(16) 0.0026(15) 0.0120(14) 0.0031(15)
N9 0.0392(19) 0.040(2) 0.0370(18) -0.0032(15) 0.0133(15) 0.0035(15)
N10 0.048(2) 0.046(2) 0.051(2) -0.0041(17) 0.0184(18) 0.0037(18)
N11 0.062(3) 0.050(2) 0.057(2) -0.0008(19) 0.023(2) 0.017(2)
N12 0.052(2) 0.051(2) 0.052(2) 0.0043(18) 0.0135(18) 0.0130(19)
C1 0.052(3) 0.057(3) 0.048(2) -0.003(2) 0.024(2) 0.005(2)
C2 0.061(3) 0.060(3) 0.065(3) 0.002(3) 0.020(3) 0.019(3)
C3 0.074(3) 0.057(3) 0.053(3) 0.013(2) 0.016(3) 0.016(3)
C4 0.062(3) 0.053(3) 0.045(2) 0.010(2) 0.017(2) 0.011(2)
C5 0.093(4) 0.087(4) 0.046(3) 0.026(3) 0.025(3) 0.021(3)
C6 0.083(4) 0.096(4) 0.048(3) 0.025(3) 0.036(3) 0.016(3)
C7 0.058(3) 0.065(3) 0.037(2) 0.009(2) 0.022(2) 0.001(2)
C8 0.062(3) 0.081(3) 0.045(2) 0.009(2) 0.034(2) 0.008(3)
C9 0.050(3) 0.070(3) 0.047(3) 0.005(2) 0.029(2) 0.005(2)
C10 0.034(2) 0.051(3) 0.036(2) -0.0007(18) 0.0163(18) -0.0014(19)
C12 0.046(2) 0.051(3) 0.035(2) 0.0046(19) 0.0138(19) 0.001(2)
C11 0.042(2) 0.049(3) 0.033(2) 0.0039(18) 0.0153(18) 0.003(2)
C13 0.037(2) 0.053(3) 0.033(2) -0.0031(19) 0.0179(18) -0.002(2)
C14 0.098(4) 0.092(4) 0.072(3) 0.039(3) 0.033(3) 0.054(4)
C15 0.036(2) 0.054(3) 0.045(2) 0.008(2) 0.0094(19) 0.009(2)
C16 0.050(3) 0.061(3) 0.066(3) 0.014(2) 0.016(2) 0.017(2)
C17 0.047(3) 0.054(3) 0.075(3) 0.005(2) 0.028(2) 0.014(2)
C18 0.049(3) 0.050(3) 0.054(3) 0.001(2) 0.024(2) 0.004(2)
C19 0.075(3) 0.059(3) 0.063(3) -0.009(2) 0.039(3) 0.010(3)
C20 0.074(3) 0.061(3) 0.042(2) -0.007(2) 0.025(2) 0.006(3)
C21 0.051(3) 0.049(3) 0.038(2) -0.0015(19) 0.019(2) 0.001(2)
C22 0.061(3) 0.063(3) 0.031(2) -0.001(2) 0.013(2) 0.004(2)
C23 0.049(3) 0.064(3) 0.035(2) 0.007(2) 0.007(2) 0.011(2)
C24 0.041(2) 0.043(2) 0.034(2) 0.0056(18) 0.0114(18) 0.0038(19)
C26 0.039(2) 0.037(2) 0.040(2) 0.0010(18) 0.0164(18) -0.0011(18)
C25 0.042(2) 0.041(2) 0.037(2) 0.0006(18) 0.0159(19) 0.0013(19)
C27 0.036(2) 0.044(3) 0.037(2) 0.0018(18) 0.0078(18) 0.0048(19)
C28 0.104(4) 0.064(4) 0.101(4) -0.002(3) 0.043(4) 0.045(3)
C30 0.106(11) 0.070(9) 0.159(12) 0.017(8) 0.087(10) 0.026(7)
C29 0.171(17) 0.102(12) 0.123(13) -0.051(9) 0.062(13) -0.034(11)
Cl1 0.0812(9) 0.0675(9) 0.0769(9) -0.0053(7) 0.0418(8) 0.0043(8)
O1 0.373(12) 0.341(12) 0.294(10) 0.192(9) 0.232(10) 0.275(11)
O2 0.250(8) 0.184(7) 0.158(5) -0.042(5) 0.065(5) -0.124(6)
O3 0.145(5) 0.285(8) 0.170(5) 0.016(5) 0.116(5) 0.015(5)
O4 0.201(6) 0.230(7) 0.103(4) -0.052(4) 0.080(4) 0.008(5)
Cl2 0.0802(11) 0.1229(15) 0.0751(10) -0.0312(10) 0.0421(9) -0.0243(10)
O5 0.126(8) 0.128(8) 0.124(7) 0.016(6) 0.026(6) -0.048(6)
O6 0.147(8) 0.206(13) 0.080(6) -0.019(7) 0.049(6) 0.074(8)
O7 0.285(18) 0.183(12) 0.230(16) 0.080(11) 0.095(15) 0.107(13)
O8 0.119(9) 0.59(4) 0.073(6) -0.138(13) 0.030(6) -0.182(15)
Cl2' 0.0802(11) 0.1229(15) 0.0751(10) -0.0312(10) 0.0421(9) -0.0243(10)
O5' 0.074(8) 0.112(10) 0.083(9) -0.029(7) 0.035(6) -0.020(7)
O6' 0.086(9) 0.083(8) 0.096(10) -0.031(6) 0.052(7) -0.010(6)
O7' 0.150(13) 0.134(12) 0.114(12) 0.006(8) 0.032(9) -0.017(8)
O8' 0.106(11) 0.127(11) 0.073(9) -0.019(7) 0.053(8) -0.026(8)
O10 0.141(10) 0.259(16) 0.323(17) 0.000 0.081(10) 0.000
O9 0.126(10) 0.191(14) 0.67(4) 0.000 0.123(18) 0.000

loop_
_atom_type_symbol
_atom_type_description
_atom_type_scat_dispersion_real
_atom_type_scat_dispersion_imag
_atom_type_scat_source
C C 0.0033 0.0016 'International Tables Vol C Tables 4.2.6.8 and 6.1.1.4'
H H 0.0000 0.0000 'International Tables Vol C Tables 4.2.6.8 and 6.1.1.4'
N N 0.0061 0.0033 'International Tables Vol C Tables 4.2.6.8 and 6.1.1.4'
O O 0.0106 0.0060 'International Tables Vol C Tables 4.2.6.8 and 6.1.1.4'
Cl Cl 0.1484 0.1585 'International Tables Vol C Tables 4.2.6.8 and 6.1.1.4'
Fe Fe 0.3463 0.8444 'International Tables Vol C Tables 4.2.6.8 and 6.1.1.4'

loop_
_geom_angle_atom_site_label_1
_geom_angle_atom_site_label_2
_geom_angle_atom_site_label_3
_geom_angle
_geom_angle_site_symmetry_1
_geom_angle_site_symmetry_3
_geom_angle_publ_flag
N2 Fe1 N2 178.73(19) . 2_655 ?
N2 Fe1 N3 102.59(12) . 2_655 ?
N2 Fe1 N3 78.32(12) 2_655 2_655 ?
N2 Fe1 N3 78.32(12) . . ?
N2 Fe1 N3 102.59(12) 2_655 . ?
N3 Fe1 N3 90.95(18) 2_655 . ?
N2 Fe1 N1 97.77(13) . 2_655 ?
N2 Fe1 N1 81.33(12) 2_655 2_655 ?
N3 Fe1 N1 159.63(12) 2_655 2_655 ?
N3 Fe1 N1 92.51(13) . 2_655 ?
N2 Fe1 N1 81.33(12) . . ?
N2 Fe1 N1 97.77(13) 2_655 . ?
N3 Fe1 N1 92.51(13) 2_655 . ?
N3 Fe1 N1 159.63(12) . . ?
N1 Fe1 N1 91.19(18) 2_655 . ?
N8 Fe2 N8 175.37(19) . 2_554 ?
N8 Fe2 N9 105.26(12) . 2_554 ?
N8 Fe2 N9 78.13(13) 2_554 2_554 ?
N8 Fe2 N9 78.13(13) . . ?
N8 Fe2 N9 105.26(12) 2_554 . ?
N9 Fe2 N9 89.52(18) 2_554 . ?
N8 Fe2 N7 95.48(12) . 2_554 ?
N8 Fe2 N7 81.28(13) 2_554 2_554 ?
N9 Fe2 N7 159.18(12) 2_554 2_554 ?
N9 Fe2 N7 93.00(13) . 2_554 ?
N8 Fe2 N7 81.28(13) . . ?
N8 Fe2 N7 95.48(12) 2_554 . ?
N9 Fe2 N7 93.00(13) 2_554 . ?
N9 Fe2 N7 159.18(12) . . ?
N7 Fe2 N7 91.95(17) 2_554 . ?
C1 N1 C12 115.7(3) . . ?
C1 N1 Fe1 132.1(3) . . ?
C12 N1 Fe1 112.2(2) . . ?
C10 N2 C11 119.8(3) . . ?
C10 N2 Fe1 123.1(2) . . ?
C11 N2 Fe1 117.0(2) . . ?
N4 N3 C13 106.2(3) . . ?
N4 N3 Fe1 139.1(2) . . ?
C13 N3 Fe1 114.8(3) . . ?
N6 N4 N3 104.6(3) . . ?
C13 N5 N6 101.0(3) . . ?
N4 N6 N5 115.7(3) . . ?
N4 N6 C14 121.9(4) . . ?
N5 N6 C14 122.4(4) . . ?
C15 N7 C26 116.0(3) . . ?
C15 N7 Fe2 131.9(3) . . ?
C26 N7 Fe2 112.0(2) . . ?
C24 N8 C25 119.3(3) . . ?
C24 N8 Fe2 123.4(2) . . ?
C25 N8 Fe2 117.1(2) . . ?
N10 N9 C27 107.0(3) . . ?
N10 N9 Fe2 138.2(3) . . ?
C27 N9 Fe2 114.5(2) . . ?
N11 N10 N9 104.2(3) . . ?
N10 N11 N12 115.8(3) . . ?
N10 N11 C28 121.3(4) . . ?
N12 N11 C28 122.9(4) . . ?
N11 N12 C27 101.0(3) . . ?
N1 C1 C2 122.9(4) . . ?
C3 C2 C1 120.8(4) . . ?
C2 C3 C4 118.9(4) . . ?
C12 C4 C3 116.2(4) . . ?
C12 C4 C5 117.8(4) . . ?
C3 C4 C5 126.0(4) . . ?
C6 C5 C4 122.4(4) . . ?
C5 C6 C7 121.3(4) . . ?
C11 C7 C8 116.0(4) . . ?
C11 C7 C6 116.1(4) . . ?
C8 C7 C6 127.9(4) . . ?
C9 C8 C7 121.4(4) . . ?
C8 C9 C10 118.7(4) . . ?
N2 C10 C9 121.5(4) . . ?
N2 C10 C13 108.6(3) . . ?
C9 C10 C13 129.9(4) . . ?
N1 C12 C4 125.6(4) . . ?
N1 C12 C11 115.1(3) . . ?
C4 C12 C11 119.3(4) . . ?
N2 C11 C7 122.6(4) . . ?
N2 C11 C12 114.3(3) . . ?
C7 C11 C12 123.1(4) . . ?
N5 C13 N3 112.5(3) . . ?
N5 C13 C10 132.3(3) . . ?
N3 C13 C10 115.2(3) . . ?
N7 C15 C16 122.1(4) . . ?
C17 C16 C15 121.8(4) . . ?
C16 C17 C18 118.4(4) . . ?
C26 C18 C17 117.0(4) . . ?
C26 C18 C19 117.1(4) . . ?
C17 C18 C19 125.9(4) . . ?
C20 C19 C18 122.1(4) . . ?
C19 C20 C21 121.8(4) . . ?
C25 C21 C22 116.9(4) . . ?
C25 C21 C20 116.0(4) . . ?
C22 C21 C20 127.1(4) . . ?
C23 C22 C21 120.5(4) . . ?
C22 C23 C24 119.1(4) . . ?
N8 C24 C23 121.3(4) . . ?
N8 C24 C27 107.6(3) . . ?
C23 C24 C27 131.2(4) . . ?
N7 C26 C18 124.7(4) . . ?
N7 C26 C25 115.6(3) . . ?
C18 C26 C25 119.7(3) . . ?
N8 C25 C21 123.0(4) . . ?
N8 C25 C26 113.7(3) . . ?
C21 C25 C26 123.3(4) . . ?
N12 C27 N9 112.0(3) . . ?
N12 C27 C24 131.8(4) . . ?
N9 C27 C24 116.2(3) . . ?
O10 C30 C30 41.3(9) . 2_454 ?
O1 Cl1 O2 109.7(7) . . ?
O1 Cl1 O3 112.0(5) . . ?
O2 Cl1 O3 102.1(5) . . ?
O1 Cl1 O4 113.1(5) . . ?
O2 Cl1 O4 106.0(4) . . ?
O3 Cl1 O4 113.2(4) . . ?
O8 Cl2 O7 112.7(9) . . ?
O8 Cl2 O6 113.1(8) . . ?
O7 Cl2 O6 107.3(7) . . ?
O8 Cl2 O5 110.4(7) . . ?
O7 Cl2 O5 106.1(7) . . ?
O6 Cl2 O5 106.9(7) . . ?
C30 O10 C30 97.4(18) . 2_454 ?
C29 O9 C29 118(2) . 2_756 ?

loop_
_geom_bond_atom_site_label_1
_geom_bond_atom_site_label_2
_geom_bond_distance
_geom_bond_site_symmetry_2
_geom_bond_publ_flag
Fe1 N2 1.912(3) . ?
Fe1 N2 1.912(3) 2_655 ?
Fe1 N3 1.993(3) 2_655 ?
Fe1 N3 1.993(3) . ?
Fe1 N1 2.003(3) 2_655 ?
Fe1 N1 2.003(3) . ?
Fe2 N8 1.910(3) . ?
Fe2 N8 1.910(3) 2_554 ?
Fe2 N9 2.000(3) 2_554 ?
Fe2 N9 2.000(3) . ?
Fe2 N7 2.002(3) 2_554 ?
Fe2 N7 2.002(3) . ?
N1 C1 1.324(5) . ?
N1 C12 1.377(4) . ?
N2 C10 1.329(5) . ?
N2 C11 1.345(5) . ?
N3 N4 1.321(4) . ?
N3 C13 1.363(4) . ?
N4 N6 1.313(4) . ?
N5 C13 1.309(5) . ?
N5 N6 1.325(4) . ?
N6 C14 1.463(5) . ?
N7 C15 1.335(5) . ?
N7 C26 1.374(4) . ?
N8 C24 1.341(5) . ?
N8 C25 1.350(5) . ?
N9 N10 1.322(4) . ?
N9 C27 1.355(5) . ?
N10 N11 1.319(5) . ?
N11 N12 1.322(5) . ?
N11 C28 1.467(5) . ?
N12 C27 1.322(5) . ?
C1 C2 1.399(6) . ?
C2 C3 1.361(6) . ?
C3 C4 1.413(6) . ?
C4 C12 1.387(5) . ?
C4 C5 1.426(6) . ?
C5 C6 1.351(7) . ?
C6 C7 1.424(6) . ?
C7 C11 1.398(5) . ?
C7 C8 1.405(6) . ?
C8 C9 1.358(6) . ?
C9 C10 1.394(5) . ?
C10 C13 1.463(5) . ?
C12 C11 1.413(5) . ?
C15 C16 1.388(6) . ?
C16 C17 1.355(6) . ?
C17 C18 1.401(6) . ?
C18 C26 1.393(5) . ?
C18 C19 1.447(6) . ?
C19 C20 1.345(6) . ?
C20 C21 1.433(6) . ?
C21 C25 1.395(5) . ?
C21 C22 1.396(6) . ?
C22 C23 1.378(6) . ?
C23 C24 1.399(5) . ?
C24 C27 1.460(5) . ?
C26 C25 1.412(5) . ?
C30 O10 1.233(13) . ?
C30 C30 1.85(2) 2_454 ?
C29 O9 1.351(14) . ?
Cl1 O1 1.336(7) . ?
Cl1 O2 1.364(6) . ?
Cl1 O3 1.365(5) . ?
Cl1 O4 1.374(5) . ?
Cl2 O8 1.325(7) . ?
Cl2 O7 1.404(9) . ?
Cl2 O6 1.406(8) . ?
Cl2 O5 1.421(8) . ?
O10 C30 1.233(13) 2_454 ?
O9 C29 1.351(14) 2_756 ?
